data_2011608
loop_
_publ_author_name
'Coquerel, Yoann'
'Blanc, Aur\'elien'
'Depr\'es, Jean-Pierre'
'Greene, Andrew E.'
'Averbuch, Marie-Th\'er\`ese'
'Philouze, Christian'
'Durif, Andr\'e'

_publ_section_title
;
(1R,2S,3S,6R,9S)-5,5,10,10-Tetrachloro-2-methyltricyclo[7,2,0,0^3,6^]
undec-7-ene-4,11-dione
;
_journal_name_full 'Acta Crystallographica, Section C'
_journal_page_first 1480
_journal_page_last 1481
_journal_paper_doi 10.1107/S0108270100012361
_journal_volume 56
_journal_year 2000
_chemical_formula_moiety 'C12 H10 Cl4 O2'
_chemical_formula_sum 'C12 H10 Cl4 O2'
_chemical_formula_weight 328.02
_space_group_IT_number 14
_symmetry_cell_setting monoclinic
_symmetry_space_group_name_Hall '-P 2yab'
_symmetry_space_group_name_H-M 'P 1 21/a 1'
_cell_angle_alpha 90
_cell_angle_beta 105.80(4)
_cell_angle_gamma 90
_cell_formula_units_Z 4
_cell_length_a 10.320(8)
_cell_length_b 12.390(4)
_cell_length_c 11.219(2)
_cell_measurement_temperature 293
_cell_volume 1380.0(10)
_diffrn_ambient_temperature 293
_exptl_crystal_density_diffrn 1.578
_cod_original_sg_symbol_H-M 'P 21/a'
_cod_database_code 2011608

loop_
_symmetry_equiv_pos_as_xyz
'  +x,  +y,  +z'
'1/2-x,1/2+y,  -z'
'  -x,  -y,  -z'
'1/2+x,1/2-y,  +z'

loop_
_atom_site_label
_atom_site_fract_x
_atom_site_fract_y
_atom_site_fract_z
_atom_site_U_iso_or_equiv
_atom_site_adp_type
_atom_site_calc_flag
_atom_site_calc_attached_atom
_atom_site_refinement_flags
_atom_site_occupancy
Cl1 .34437(5) -.03290(3) .23420(5) .06390(10) Uani d ? . 1.000
Cl2 .08634(4) -.10110(4) .07649(4) .06370(10) Uani d ? . 1.000
Cl3 .40776(5) -.70156(4) .27110(5) .07560(10) Uani d ? . 1.000
Cl4 .14139(6) -.67599(4) .10548(5) .07990(10) Uani d ? . 1.000
O1 .10300(10) -.13495(9) .36720(10) .0619(3) Uani d ? . 1.000
O2 .14240(10) -.62212(9) .38940(10) .0613(3) Uani d ? . 1.000
C1 .28760(10) -.47230(10) .34530(10) .0384(3) Uani d ? . 1.000
C2 .20570(10) -.37470(10) .36470(10) .0403(3) Uani d ? . 1.000
C3 .27150(10) -.27160(10) .33580(10) .0369(3) Uani d ? . 1.000
C4 .18410(10) -.17010(10) .31980(10) .0420(3) Uani d ? . 1.000
C5 .22270(10) -.13780(10) .20130(10) .0424(3) Uani d ? . 1.000
C6 .28660(10) -.25210(10) .20130(10) .0393(3) Uani d ? . 1.000
C7 .2116(2) -.32730(10) .10270(10) .0516(4) Uani d ? . 1.000
C8 .2200(2) -.43420(10) .10890(10) .0522(4) Uani d ? . 1.000
C9 .30680(10) -.49630(10) .21410(10) .0399(3) Uani d ? . 1.000
C10 .26610(10) -.61550(10) .22640(10) .0463(4) Uani d ? . 1.000
C11 .21830(10) -.58200(10) .33940(10) .0428(3) Uani d ? . 1.000
C12 .1891(2) -.37310(10) .4957(2) .0693(5) Uani d ? . 1.000
H1 .3680(10) -.4720(10) .4040(10) .045(4) Uiso d ? . 1.000
H2 .121(2) -.3830(10) .314(2) .048(4) Uiso d ? . 1.000
H3 .350(2) -.2580(10) .3940(10) .050(4) Uiso d ? . 1.000
H4 .3810(10) -.2490(10) .1930(10) .051(4) Uiso d ? . 1.000
H5 .165(2) -.2970(10) .031(2) .060(5) Uiso d ? . 1.000
H6 .178(2) -.4770(10) .043(2) .062(5) Uiso d ? . 1.000
H7 .404(2) -.4890(10) .2100(10) .049(4) Uiso d ? . 1.000
H8 .147(2) -.441(2) .511(2) .084(6) Uiso d ? . 1.000
H9 .272(2) -.374(2) .550(2) .098(8) Uiso d ? . 1.000
H10 .145(2) -.308(2) .504(2) .083(6) Uiso d ? . 1.000

loop_
_atom_site_aniso_label
_atom_site_aniso_U_11
_atom_site_aniso_U_22
_atom_site_aniso_U_33
_atom_site_aniso_U_12
_atom_site_aniso_U_13
_atom_site_aniso_U_23
Cl .0669(2) .0500(2) .0798(3) -.0094(2) .0284(2) -.0035(2)
Cl2 .0593(2) .0737(2) .0534(2) .0290(2) .0075(2) .0147(2)
Cl3 .0809(2) .0553(2) .1059(3) .0263(2) .0516(2) .0193(2)
Cl4 .0897(3) .0810(3) .0715(3) -.0382(2) .0261(2) -.0229(2)
O1 .0604(6) .0683(7) .0655(6) .0216(5) .0314(5) .0092(5)
O2 .0662(6) .0543(6) .0762(7) -.0104(5) .0412(5) .0025(5)
C1 .0364(6) .0398(6) .0374(6) -.0017(5) .0076(5) .0048(5)
C2 .0421(7) .0439(7) .0375(6) .0005(5) .0150(5) .0010(5)
C3 .0335(6) .0409(6) .0346(6) .0034(5) .0065(5) .0010(5)
C4 .0383(6) .0443(7) .0432(7) .0045(5) .0104(5) -.0002(6)
C5 .0417(6) .0411(6) .0448(7) .0073(5) .0126(5) .0062(6)
C6 .0371(6) .0405(6) .0424(7) .0072(5) .0143(5) .0067(5)
C7 .0692(9) .0511(8) .0335(7) .0094(7) .0124(6) .0051(6)
C8 .0689(9) .0514(8) .0357(7) .0018(7) .0133(6) -.0045(6)
C9 .0374(6) .0388(6) .0474(7) -.0008(5) .0180(5) .0008(5)
C10 .0488(7) .0390(7) .0565(8) -.0020(6) .0235(6) -.0024(6)
C11 .0408(7) .0420(7) .0473(7) .0017(6) .0152(5) .0052(6)
C12 .1100(10) .0570(10) .0549(8) .0010(10) .0461(8) .0010(8)

loop_
_geom_bond_atom_site_label_1
_geom_bond_atom_site_label_2
_geom_bond_site_symmetry_1
_geom_bond_site_symmetry_2
_geom_bond_distance
_geom_bond_publ_flag
O1 C4 . . 1.189(2) no
O2 C11 . . 1.189(2) no
C1 C2 . . 1.525(2) no
C1 C9 . . 1.566(2) no
C1 C11 . . 1.530(2) no
C2 C3 . . 1.523(2) no
C2 C12 . . 1.526(2) no
C3 C4 . . 1.530(2) no
C3 C6 . . 1.577(2) no
C4 C5 . . 1.541(2) no
C5 C6 . . 1.562(2) no
C6 C7 . . 1.492(2) no
C7 C8 . . 1.328(2) no
C8 C9 . . 1.487(2) no
C9 C10 . . 1.552(2) no
C10 C11 . . 1.538(2) no
C1 H1 . . .91(5) no
C2 H2 . . .91(5) no
C6 H4 . . 1.00(4) no
C3 H3 . . .91(4) no
C7 H5 . . .90(5) no
C8 H6 . . .91(4) no
C9 H7 . . 1.02(5) no
C12 H8 . . .99(3) no
C12 H9 . . .90(5) no
C12 H10 . . .95(3) no

_cod_duplicate_entry 2000072
